data_7007610
loop_
_publ_author_name
'Cheng, Yanxiang'
'Doyle, David J.'
'Hitchcock, Peter B.'
'Lappert, Michael F.'

_publ_section_title
;
 The beta-dialdiminato ligand [{N(C6H3Pri(2)-2,6)C(H)}2CPh]-: the
 conjugate acid and Li, Al, Ga and In derivatives.
;
_journal_issue 37
_journal_name_full 'Dalton transactions (Cambridge, England : 2003)'
_journal_page_first 4449
_journal_page_last 4460
_journal_paper_doi 10.1039/b607782j
_journal_year 2006
_chemical_compound_source 'synthesis as described'
_chemical_formula_moiety 'C33 H42 N2'
_chemical_formula_sum 'C33 H42 N2'
_chemical_formula_weight 466.69
_chemical_name_common '['C6H3iPr2NHCHCPhCHNC6H3iPr2]'
_chemical_name_systematic
;
?
;
_space_group_IT_number 56
_symmetry_cell_setting orthorhombic
_symmetry_Int_Tables_number 56
_symmetry_space_group_name_Hall '-P 2ab 2ac'
_symmetry_space_group_name_H-M 'P c c n'
_atom_sites_solution_hydrogens geom
_atom_sites_solution_primary direct
_atom_sites_solution_secondary difmap
_audit_conform_dict_location ftp://ftp.iucr.org/pub/cif_core.dic
_audit_conform_dict_name cif_core.dic
_audit_conform_dict_version 2.2
_audit_creation_date 2003-03-25T10:53:17-00:00
_audit_creation_method 'WinGX routine CIF_UPDATE'
_cell_angle_alpha 90
_cell_angle_beta 90
_cell_angle_gamma 90
_cell_formula_units_Z 4
_cell_length_a 11.2223(2)
_cell_length_b 13.0825(3)
_cell_length_c 19.4125(4)
_cell_measurement_reflns_used 17958
_cell_measurement_temperature 173(2)
_cell_measurement_theta_max 25.028
_cell_measurement_theta_min 3.705
_cell_measurement_wavelength 0.71073
_cell_volume 2850.06(10)
_computing_cell_refinement 'HKL Scalepack (Otwinowski & Minor 1997)'
_computing_data_collection 'Collect (Nonius BV, 1997-2000)'
_computing_data_reduction 'HKL Denzo and Scalepack (Otwinowski & Minor 1997)'
_computing_molecular_graphics 'Ortep-3 for Windows (Farrugia, 1997)'
_computing_publication_material 'WinGX publication routines (Farrugia, 1999)'
_computing_structure_refinement 'SHELXL-97 (Sheldrick, 1997)'
_computing_structure_solution 'SHELXS-97 (Sheldrick, 1997)'
_diffrn_ambient_temperature 173(2)
_diffrn_measured_fraction_theta_full 0.992
_diffrn_measured_fraction_theta_max 0.992
_diffrn_measurement_device '95mm CCD camera on \k-goniostat'
_diffrn_measurement_device_type KappaCCD
_diffrn_measurement_method CCD
_diffrn_radiation_monochromator graphite
_diffrn_radiation_probe x-ray
_diffrn_radiation_type MoK\a
_diffrn_radiation_wavelength 0.71073
_diffrn_reflns_av_R_equivalents 0.0955
_diffrn_reflns_av_unetI/netI 0.0362
_diffrn_reflns_limit_h_max 12
_diffrn_reflns_limit_h_min -13
_diffrn_reflns_limit_k_max 13
_diffrn_reflns_limit_k_min -15
_diffrn_reflns_limit_l_max 23
_diffrn_reflns_limit_l_min -23
_diffrn_reflns_number 27985
_diffrn_reflns_theta_full 25.02
_diffrn_reflns_theta_max 25.02
_diffrn_reflns_theta_min 3.76
_exptl_absorpt_coefficient_mu 0.062
_exptl_absorpt_correction_type none
_exptl_crystal_colour colourrless
_exptl_crystal_density_diffrn 1.088
_exptl_crystal_density_method 'not measured'
_exptl_crystal_description prism
_exptl_crystal_F_000 1016
_exptl_crystal_size_max 0.3
_exptl_crystal_size_mid 0.15
_exptl_crystal_size_min 0.1
_refine_diff_density_max 0.228
_refine_diff_density_min -0.249
_refine_diff_density_rms 0.033
_refine_ls_extinction_method none
_refine_ls_goodness_of_fit_ref 1.09
_refine_ls_hydrogen_treatment mixed
_refine_ls_matrix_type full
_refine_ls_number_parameters 164
_refine_ls_number_reflns 2504
_refine_ls_number_restraints 0
_refine_ls_restrained_S_all 1.09
_refine_ls_R_factor_all 0.0751
_refine_ls_R_factor_gt 0.0575
_refine_ls_shift/su_max 0.001
_refine_ls_shift/su_mean 0
_refine_ls_structure_factor_coef Fsqd
_refine_ls_weighting_details 'calc w=1/[\s^2^(Fo^2^)+(0.0573P)^2^+1.2220P] where P=(Fo^2^+2Fc^2^)/3'
_refine_ls_weighting_scheme calc
_refine_ls_wR_factor_gt 0.1328
_refine_ls_wR_factor_ref 0.1423
_reflns_number_gt 2020
_reflns_number_total 2504
_reflns_threshold_expression >2sigma(I)
_cod_data_source_file b607782j.txt
_cod_data_source_block (1)-mar1703
_cod_original_sg_symbol_H-M Pccn
_cod_database_code 7007610

loop_
_symmetry_equiv_pos_as_xyz
'x, y, z'
'-x+1/2, -y+1/2, z'
'x+1/2, -y, -z+1/2'
'-x, y+1/2, -z+1/2'
'-x, -y, -z'
'x-1/2, y-1/2, -z'
'-x-1/2, y, z-1/2'
'x, -y-1/2, z-1/2'

loop_
_atom_site_label
_atom_site_type_symbol
_atom_site_fract_x
_atom_site_fract_y
_atom_site_fract_z
_atom_site_U_iso_or_equiv
_atom_site_adp_type
_atom_site_occupancy
_atom_site_symmetry_multiplicity
_atom_site_calc_flag
_atom_site_refinement_flags
_atom_site_disorder_assembly
_atom_site_disorder_group
N N 0.21054(14) 0.15393(11) 0.43679(7) 0.0327(4) Uani 1 1 d . . .
H1N H 0.228(3) 0.212(2) 0.4144(17) 0.025(9) Uiso 0.5 1 d P . .
C1 C 0.21022(15) 0.16325(13) 0.50421(8) 0.0288(4) Uani 1 1 d . . .
H1 H 0.1811 0.1074 0.5306 0.035 Uiso 1 1 calc R . .
C2 C 0.25 0.25 0.53981(11) 0.0273(5) Uani 1 2 d S . .
C3 C 0.25 0.25 0.61630(11) 0.0292(5) Uani 1 2 d S . .
C4 C 0.28034(16) 0.16250(15) 0.65330(9) 0.0377(5) Uani 1 1 d . . .
H4 H 0.3022 0.1021 0.6292 0.045 Uiso 1 1 calc R . .
C5 C 0.27916(19) 0.16230(19) 0.72460(9) 0.0524(6) Uani 1 1 d . . .
H5 H 0.2985 0.1016 0.7491 0.063 Uiso 1 1 calc R . .
C6 C 0.25 0.25 0.76020(14) 0.0609(9) Uani 1 2 d S . .
H6 H 0.25 0.25 0.8091 0.073 Uiso 1 2 calc SR . .
C7 C 0.16724(17) 0.06422(13) 0.40296(8) 0.0314(4) Uani 1 1 d . . .
C8 C 0.05052(17) 0.06420(14) 0.37802(9) 0.0377(5) Uani 1 1 d . . .
C9 C 0.0111(2) -0.02233(16) 0.34277(10) 0.0487(5) Uani 1 1 d . . .
H9 H -0.0684 -0.0246 0.3261 0.058 Uiso 1 1 calc R . .
C10 C 0.0848(2) -0.10394(17) 0.33179(11) 0.0546(6) Uani 1 1 d . . .
H10 H 0.0562 -0.1623 0.3078 0.066 Uiso 1 1 calc R . .
C11 C 0.2007(2) -0.10140(16) 0.35550(11) 0.0524(6) Uani 1 1 d . . .
H11 H 0.2517 -0.1578 0.3466 0.063 Uiso 1 1 calc R . .
C12 C 0.24429(19) -0.01833(14) 0.39196(9) 0.0399(5) Uani 1 1 d . . .
C13 C -0.03225(19) 0.15484(16) 0.38889(12) 0.0517(6) Uani 1 1 d . . .
H13 H 0.0175 0.2127 0.4064 0.062 Uiso 1 1 calc R . .
C14 C -0.0903(3) 0.1904(2) 0.32254(15) 0.0815(9) Uani 1 1 d . . .
H14C H -0.1422 0.1363 0.3047 0.122 Uiso 1 1 calc R . .
H14B H -0.0285 0.206 0.2885 0.122 Uiso 1 1 calc R . .
H14A H -0.1377 0.2519 0.3316 0.122 Uiso 1 1 calc R . .
C15 C -0.1235(3) 0.1311(2) 0.44363(15) 0.0846(9) Uani 1 1 d . . .
H15C H -0.1703 0.1926 0.4535 0.127 Uiso 1 1 calc R . .
H15B H -0.0829 0.1085 0.4857 0.127 Uiso 1 1 calc R . .
H15A H -0.1765 0.0768 0.4273 0.127 Uiso 1 1 calc R . .
C16 C 0.3724(2) -0.01597(18) 0.41731(12) 0.0553(6) Uani 1 1 d . . .
H16 H 0.3736 0.0268 0.46 0.066 Uiso 1 1 calc R . .
C17 C 0.4222(2) -0.1199(2) 0.43663(15) 0.0724(8) Uani 1 1 d . . .
H17C H 0.3738 -0.1497 0.4735 0.109 Uiso 1 1 calc R . .
H17B H 0.5046 -0.1122 0.4526 0.109 Uiso 1 1 calc R . .
H17A H 0.4204 -0.1649 0.3963 0.109 Uiso 1 1 calc R . .
C18 C 0.4524(2) 0.0360(2) 0.36543(18) 0.0885(10) Uani 1 1 d . . .
H18C H 0.4497 -0.0015 0.3217 0.133 Uiso 1 1 calc R . .
H18B H 0.5344 0.0368 0.3828 0.133 Uiso 1 1 calc R . .
H18A H 0.4252 0.1063 0.3581 0.133 Uiso 1 1 calc R . .

loop_
_atom_site_aniso_label
_atom_site_aniso_U_11
_atom_site_aniso_U_22
_atom_site_aniso_U_33
_atom_site_aniso_U_23
_atom_site_aniso_U_13
_atom_site_aniso_U_12
N 0.0498(9) 0.0259(8) 0.0225(7) -0.0013(6) 0.0012(6) -0.0015(7)
C1 0.0344(9) 0.0276(9) 0.0245(8) 0.0033(7) 0.0011(7) 0.0027(7)
C2 0.0301(12) 0.0295(13) 0.0223(11) 0 0 0.0044(10)
C3 0.0268(12) 0.0388(14) 0.0220(11) 0 0 -0.0042(11)
C4 0.0404(11) 0.0455(11) 0.0273(9) 0.0064(8) -0.0047(7) -0.0026(8)
C5 0.0588(14) 0.0692(15) 0.0293(10) 0.0155(10) -0.0089(9) -0.0111(11)
C6 0.071(2) 0.094(3) 0.0179(12) 0 0 -0.020(2)
C7 0.0453(11) 0.0270(9) 0.0218(8) 0.0004(7) 0.0019(7) -0.0036(8)
C8 0.0434(11) 0.0342(10) 0.0354(9) 0.0043(8) 0.0002(8) -0.0039(8)
C9 0.0516(13) 0.0463(13) 0.0482(11) -0.0006(10) -0.0101(9) -0.0114(10)
C10 0.0714(15) 0.0423(12) 0.0503(12) -0.0150(10) -0.0063(11) -0.0119(12)
C11 0.0656(15) 0.0385(12) 0.0531(12) -0.0173(9) -0.0014(10) 0.0058(10)
C12 0.0484(11) 0.0354(10) 0.0359(9) -0.0066(8) -0.0006(8) 0.0029(9)
C13 0.0444(12) 0.0399(12) 0.0709(14) 0.0062(10) -0.0035(10) -0.0001(9)
C14 0.0640(16) 0.088(2) 0.093(2) 0.0381(17) 0.0030(14) 0.0270(15)
C15 0.097(2) 0.0702(19) 0.086(2) 0.0082(15) 0.0349(17) 0.0273(16)
C16 0.0510(13) 0.0501(14) 0.0648(14) -0.0193(11) -0.0059(10) 0.0097(11)
C17 0.0597(15) 0.0751(18) 0.0824(18) 0.0167(14) -0.0016(13) 0.0150(14)
C18 0.0511(16) 0.0654(18) 0.149(3) 0.0344(19) -0.0020(17) -0.0009(13)

loop_
_atom_type_symbol
_atom_type_description
_atom_type_scat_dispersion_real
_atom_type_scat_dispersion_imag
_atom_type_scat_source
C C 0.0033 0.0016 'International Tables Vol C Tables 4.2.6.8 and 6.1.1.4'
H H 0 0 'International Tables Vol C Tables 4.2.6.8 and 6.1.1.4'
N N 0.0061 0.0033 'International Tables Vol C Tables 4.2.6.8 and 6.1.1.4'

loop_
_geom_angle_atom_site_label_1
_geom_angle_atom_site_label_2
_geom_angle_atom_site_label_3
_geom_angle
_geom_angle_site_symmetry_1
_geom_angle_site_symmetry_3
_geom_angle_publ_flag
C1 N C7 122.18(15) . . ?
N C1 C2 124.41(16) . . ?
C1 C2 C1 120.9(2) . 2 ?
C1 C2 C3 119.54(10) . . ?
C1 C2 C3 119.54(10) 2 . ?
C4 C3 C4 117.9(2) . 2 ?
C4 C3 C2 121.03(11) . . ?
C4 C3 C2 121.03(11) 2 . ?
C5 C4 C3 121.0(2) . . ?
C6 C5 C4 120.1(2) . . ?
C5 C6 C5 119.8(2) . 2 ?
C8 C7 C12 121.77(16) . . ?
C8 C7 N 118.56(16) . . ?
C12 C7 N 119.56(17) . . ?
C9 C8 C7 117.88(18) . . ?
C9 C8 C13 120.48(18) . . ?
C7 C8 C13 121.64(17) . . ?
C10 C9 C8 121.3(2) . . ?
C9 C10 C11 119.93(19) . . ?
C10 C11 C12 121.5(2) . . ?
C11 C12 C7 117.68(19) . . ?
C11 C12 C16 121.02(19) . . ?
C7 C12 C16 121.28(17) . . ?
C15 C13 C14 111.7(2) . . ?
C15 C13 C8 110.59(18) . . ?
C14 C13 C8 112.6(2) . . ?
C18 C16 C17 110.4(2) . . ?
C18 C16 C12 110.8(2) . . ?
C17 C16 C12 114.2(2) . . ?

loop_
_geom_bond_atom_site_label_1
_geom_bond_atom_site_label_2
_geom_bond_distance
_geom_bond_site_symmetry_2
_geom_bond_publ_flag
N C1 1.314(2) . ?
N C7 1.430(2) . ?
C1 C2 1.402(2) . ?
C2 C1 1.402(2) 2 ?
C2 C3 1.485(3) . ?
C3 C4 1.394(2) . ?
C3 C4 1.394(2) 2 ?
C4 C5 1.384(2) . ?
C5 C6 1.379(3) . ?
C6 C5 1.379(3) 2 ?
C7 C8 1.396(3) . ?
C7 C12 1.400(3) . ?
C8 C9 1.395(3) . ?
C8 C13 1.521(3) . ?
C9 C10 1.367(3) . ?
C10 C11 1.380(3) . ?
C11 C12 1.386(3) . ?
C12 C16 1.520(3) . ?
C13 C15 1.508(3) . ?
C13 C14 1.516(3) . ?
C16 C18 1.511(4) . ?
C16 C17 1.517(3) . ?
